data_7039459
loop_
_publ_author_name
'Holmsen, Marte Sofie Martinsen'
'Nova, Ainara'
'Balcells, David'
'Langseth, Eirin'
'\/Oien-\/Odegaard, Sigurd'
'Tr\%aseth, Eline Aasen'
'Heyn, Richard H.'
'Tilset, Mats'

_publ_section_title
;
 Small-molecule activation at Au(iii): metallacycle construction from
 ethylene, water, and acetonitrile.
;
_journal_issue 37
_journal_name_full 'Dalton transactions (Cambridge, England : 2003)'
_journal_page_first 14719
_journal_page_last 14724
_journal_paper_doi 10.1039/c6dt01648k
_journal_volume 45
_journal_year 2016
_chemical_formula_moiety 'C16 H18 Au N2 O, C2 F3 O2'
_chemical_formula_sum 'C18 H18 Au F3 N2 O3'
_chemical_formula_weight 564.31
_space_group_crystal_system monoclinic
_space_group_IT_number 14
_space_group_name_Hall '-P 2n'
_space_group_name_H-M_alt 'P 1 1 21/n'
_symmetry_space_group_name_Hall '-P 2n'
_symmetry_space_group_name_H-M 'P 1 1 21/n'
_atom_sites_solution_hydrogens geom
_audit_creation_date 2015-12-14
_audit_creation_method
;
Olex2 1.2
(compiled 2015.09.30 svn.r3233 for OlexSys, GUI svn.r5103)
;
_audit_update_record
;
2015-12-21 deposited with the CCDC.
2016-05-31 downloaded from the CCDC.
;
_cell_angle_alpha 90
_cell_angle_beta 89.9973(16)
_cell_angle_gamma 90
_cell_formula_units_Z 4
_cell_length_a 7.1906(6)
_cell_length_b 12.6491(10)
_cell_length_c 19.3960(16)
_cell_measurement_reflns_used 9860
_cell_measurement_temperature 100(2)
_cell_measurement_theta_max 31.64
_cell_measurement_theta_min 2.65
_cell_volume 1764.2(2)
_computing_cell_refinement 'APEX2 v2014.11-0 (Bruker-AXS, 2014)'
_computing_data_collection 'APEX2 v2014.11-0 (Bruker-AXS, 2014)'
_computing_data_reduction 'SAINT v8.34A (Bruker-AXS, 2014)'
_computing_molecular_graphics 'Diamond v4.0.1 (Brandenburg, 2014)'
_computing_publication_material 'Olex2 (Dolomanov et al., 2009)'
_computing_structure_refinement 'XL (Sheldrick, 2015)'
_computing_structure_solution 'XT (Sheldrick, 2015)'
_diffrn_ambient_temperature 100.01
_diffrn_detector 'Bruker PHOTON100 area detector'
_diffrn_detector_area_resol_mean 10.4167
_diffrn_measured_fraction_theta_full 0.999
_diffrn_measured_fraction_theta_max 1.000
_diffrn_measurement_device 'three-circle diffractometer'
_diffrn_measurement_device_type 'Bruker D8 Venture, CMOS detector'
_diffrn_measurement_method '\f and \w scans'
_diffrn_radiation_probe x-ray
_diffrn_radiation_type MoK\a
_diffrn_radiation_wavelength 0.71073
_diffrn_reflns_av_R_equivalents 0.0480
_diffrn_reflns_av_unetI/netI 0.0353
_diffrn_reflns_Laue_measured_fraction_full 0.999
_diffrn_reflns_Laue_measured_fraction_max 1.000
_diffrn_reflns_limit_h_max 10
_diffrn_reflns_limit_h_min -10
_diffrn_reflns_limit_k_max 18
_diffrn_reflns_limit_k_min -18
_diffrn_reflns_limit_l_max 28
_diffrn_reflns_limit_l_min -28
_diffrn_reflns_number 28613
_diffrn_reflns_point_group_measured_fraction_full 0.999
_diffrn_reflns_point_group_measured_fraction_max 1.000
_diffrn_reflns_theta_full 25.242
_diffrn_reflns_theta_max 31.617
_diffrn_reflns_theta_min 2.646
_diffrn_source 'microfocus sealed X-ray tube'
_diffrn_standards_number 0
_exptl_absorpt_coefficient_mu 8.391
_exptl_absorpt_correction_T_max 0.7462
_exptl_absorpt_correction_T_min 0.3406
_exptl_absorpt_correction_type multi-scan
_exptl_absorpt_process_details
;
SADABS-2014/5 (Bruker,2014/5) was used for absorption correction.
wR2(int) was 0.1022 before and 0.0516 after correction.
The Ratio of minimum to maximum transmission is 0.4564.
The \l/2 correction factor is Not present.
;
_exptl_crystal_colour colourless
_exptl_crystal_density_diffrn 2.125
_exptl_crystal_description prism
_exptl_crystal_F_000 1080
_exptl_crystal_size_max 0.472
_exptl_crystal_size_mid 0.123
_exptl_crystal_size_min 0.077
_exptl_transmission_factor_max 1.0000
_exptl_transmission_factor_min 0.4564
_refine_diff_density_max 0.789
_refine_diff_density_min -1.515
_refine_diff_density_rms 0.140
_refine_ls_extinction_method none
_refine_ls_goodness_of_fit_ref 1.050
_refine_ls_hydrogen_treatment constr
_refine_ls_matrix_type full
_refine_ls_number_parameters 247
_refine_ls_number_reflns 5951
_refine_ls_number_restraints 0
_refine_ls_restrained_S_all 1.050
_refine_ls_R_factor_all 0.0214
_refine_ls_R_factor_gt 0.0187
_refine_ls_shift/su_max 0.001
_refine_ls_shift/su_mean 0.000
_refine_ls_structure_factor_coef Fsqd
_refine_ls_weighting_details 'w=1/[\s^2^(Fo^2^)+(0.0043P)^2^+0.9651P] where P=(Fo^2^+2Fc^2^)/3'
_refine_ls_weighting_scheme calc
_refine_ls_wR_factor_gt 0.0415
_refine_ls_wR_factor_ref 0.0424
_reflns_Friedel_coverage 0.000
_reflns_number_gt 5610
_reflns_number_total 5951
_reflns_threshold_expression 'I > 2\s(I)'
_cod_data_source_file c6dt01648k2.cif
_cod_data_source_block msh-246-mp_sx
_cod_depositor_comments 'Adding full bibliography for 7039458--7039459.cif.'
_cod_database_code 7039459
_shelx_space_group_comment
;
The symmetry employed for this shelxl refinement is uniquely defined
by the following loop, which should always be used as a source of
symmetry information in preference to the above space-group names.
They are only intended as comments.
;
_shelx_estimated_absorpt_t_max 0.564
_shelx_estimated_absorpt_t_min 0.110
_olex2_refinement_description
;
1. Twinned data refinement
 Scales: 0.5112(6) 0.4888(6)
2. Fixed Uiso
 At 1.2 times of:
  All C(H) groups, All C(H,H) groups, All N(H) groups
 At 1.5 times of:
  All C(H,H,H) groups
3.a Secondary CH2 refined with riding coordinates:
 C4(H4A,H4B), C17(H17A,H17B)
3.b Aromatic/amide H refined with riding coordinates:
 N5(H5), C10(H10), C11(H11), C12(H12), C18(H18), C7(H7), C13(H13), C15(H15)
3.c Idealised Me refined as rotating group:
 C8(H8A,H8B,H8C), C16(H16A,H16B,H16C)
;
_shelx_shelxl_version_number 2014/7
_olex2_submission_special_instructions 'No special instructions were received'

loop_
_space_group_symop_operation_xyz
'x, y, z'
'-x+1/2, -y+1/2, z+1/2'
'-x, -y, -z'
'x-1/2, y-1/2, -z-1/2'

loop_
_atom_site_label
_atom_site_type_symbol
_atom_site_fract_x
_atom_site_fract_y
_atom_site_fract_z
_atom_site_U_iso_or_equiv
_atom_site_adp_type
_atom_site_occupancy
_atom_site_site_symmetry_order
_atom_site_calc_flag
_atom_site_refinement_flags_posn
Au1 Au 0.68928(2) 0.10218(2) 0.47359(2) 0.00950(3) Uani 1 1 d .
N1 N 0.7333(3) 0.07202(19) 0.58021(12) 0.0122(5) Uani 1 1 d .
C4 C 0.6557(4) 0.1123(2) 0.36924(13) 0.0136(5) Uani 1 1 d .
H4A H 0.7788 0.1065 0.3467 0.016 Uiso 1 1 calc R
H4B H 0.5783 0.0523 0.3533 0.016 Uiso 1 1 calc R
N5 N 0.6434(4) 0.2651(2) 0.48145(12) 0.0145(5) Uani 1 1 d .
H5 H 0.6002 0.2889 0.5210 0.017 Uiso 1 1 calc R
C9 C 0.7604(4) -0.0520(2) 0.46849(15) 0.0115(5) Uani 1 1 d .
C10 C 0.7704(4) -0.1147(2) 0.40976(14) 0.0150(6) Uani 1 1 d .
H10 H 0.7382 -0.0851 0.3664 0.018 Uiso 1 1 calc R
C11 C 0.8351(4) -0.0567(2) 0.66133(15) 0.0155(6) Uani 1 1 d .
H11 H 0.8834 -0.1251 0.6706 0.019 Uiso 1 1 calc R
C12 C 0.8035(5) 0.0135(2) 0.71486(14) 0.0167(5) Uani 1 1 d .
H12 H 0.8292 -0.0067 0.7611 0.020 Uiso 1 1 calc R
C14 C 0.7957(4) -0.0266(2) 0.59375(13) 0.0113(5) Uani 1 1 d .
C18 C 0.7013(5) 0.1406(2) 0.63205(14) 0.0141(5) Uani 1 1 d .
H18 H 0.6551 0.2091 0.6216 0.017 Uiso 1 1 calc R
C2 C 0.8121(5) -0.0954(3) 0.53269(12) 0.0127(4) Uani 1 1 d .
C6 C 0.8268(5) -0.2205(2) 0.41316(15) 0.0158(5) Uani 1 1 d .
C7 C 0.7343(4) 0.1134(3) 0.70065(14) 0.0185(6) Uani 1 1 d .
H7 H 0.7099 0.1622 0.7368 0.022 Uiso 1 1 calc R
C13 C 0.8774(5) -0.2616(3) 0.47711(16) 0.0183(6) Uani 1 1 d .
H13 H 0.9171 -0.3331 0.4802 0.022 Uiso 1 1 calc R
C8 C 0.8314(6) -0.2877(2) 0.34914(16) 0.0221(7) Uani 1 1 d .
H8A H 0.8906 -0.2482 0.3116 0.033 Uiso 1 1 calc GR
H8B H 0.7041 -0.3064 0.3358 0.033 Uiso 1 1 calc GR
H8C H 0.9024 -0.3523 0.3583 0.033 Uiso 1 1 calc GR
O2 O 0.6678(3) 0.30875(17) 0.36693(10) 0.0175(4) Uani 1 1 d .
C3 C 0.6728(6) 0.3334(2) 0.43370(14) 0.0135(6) Uani 1 1 d .
C15 C 0.8709(4) -0.2000(3) 0.53642(16) 0.0156(6) Uani 1 1 d .
H15 H 0.9067 -0.2294 0.5795 0.019 Uiso 1 1 calc R
C16 C 0.7199(6) 0.4479(3) 0.44533(18) 0.0215(9) Uani 1 1 d .
H16A H 0.7377 0.4605 0.4947 0.032 Uiso 1 1 calc GR
H16B H 0.6181 0.4923 0.4283 0.032 Uiso 1 1 calc GR
H16C H 0.8346 0.4654 0.4205 0.032 Uiso 1 1 calc GR
C17 C 0.5649(5) 0.2147(2) 0.34783(14) 0.0151(5) Uani 1 1 d .
H17A H 0.5484 0.2143 0.2972 0.018 Uiso 1 1 calc R
H17B H 0.4397 0.2184 0.3689 0.018 Uiso 1 1 calc R
F19 F 0.6829(4) 0.58248(15) 0.72531(12) 0.0399(6) Uani 1 1 d .
O1A O 0.6484(5) 0.3918(2) 0.60422(12) 0.0379(7) Uani 1 1 d .
O1B O 0.6425(4) 0.36648(19) 0.71806(12) 0.0270(6) Uani 1 1 d .
C1C C 0.6767(5) 0.4155(2) 0.66527(14) 0.0172(6) Uani 1 1 d .
F1D F 0.7667(4) 0.5866(2) 0.62060(13) 0.0548(9) Uani 1 1 d .
F1E F 0.9426(4) 0.5169(2) 0.69687(17) 0.0524(8) Uani 1 1 d .
C1F C 0.7680(5) 0.5261(3) 0.67682(17) 0.0206(7) Uani 1 1 d .

loop_
_atom_site_aniso_label
_atom_site_aniso_U_11
_atom_site_aniso_U_22
_atom_site_aniso_U_33
_atom_site_aniso_U_23
_atom_site_aniso_U_13
_atom_site_aniso_U_12
Au1 0.00968(4) 0.00893(4) 0.00989(4) 0.00030(4) -0.00009(4) 0.00029(5)
N1 0.0141(12) 0.0117(10) 0.0108(9) 0.0003(8) -0.0005(9) -0.0020(8)
C4 0.0135(14) 0.0156(13) 0.0117(9) -0.0010(11) -0.0001(9) 0.0012(11)
N5 0.0171(14) 0.0128(11) 0.0137(11) -0.0003(9) 0.0009(9) 0.0020(9)
C9 0.0099(13) 0.0084(12) 0.0163(12) -0.0002(10) 0.0003(10) -0.0017(9)
C10 0.0122(14) 0.0154(14) 0.0174(12) -0.0013(11) 0.0030(9) 0.0003(11)
C11 0.0120(15) 0.0170(13) 0.0174(12) 0.0063(10) -0.0029(11) 0.0004(11)
C12 0.0167(13) 0.0195(13) 0.0140(11) 0.0027(10) -0.0026(13) -0.0052(14)
C14 0.0078(12) 0.0108(11) 0.0153(11) 0.0018(9) 0.0010(11) 0.0003(11)
C18 0.0169(14) 0.0120(10) 0.0135(11) -0.0009(9) -0.0014(12) 0.0000(12)
C2 0.0076(9) 0.0129(11) 0.0176(10) -0.0003(10) 0.0025(12) -0.0028(14)
C6 0.0119(13) 0.0140(12) 0.0216(12) -0.0020(10) 0.0026(13) 0.0018(12)
C7 0.0249(16) 0.0183(15) 0.0121(11) 0.0013(11) -0.0022(10) -0.0055(13)
C13 0.0172(15) 0.0105(13) 0.0273(16) 0.0034(11) 0.0022(12) 0.0034(11)
C8 0.0276(18) 0.0143(13) 0.0244(14) -0.0067(11) 0.0053(15) -0.0002(14)
O2 0.0253(12) 0.0157(9) 0.0114(8) 0.0017(7) 0.0003(9) -0.0027(10)
C3 0.0119(15) 0.0135(11) 0.0150(11) 0.0004(9) -0.0018(12) 0.0022(13)
C15 0.0132(13) 0.0127(13) 0.0208(13) 0.0023(11) 0.0008(10) 0.0006(11)
C16 0.028(3) 0.0168(14) 0.0199(14) 0.0020(11) -0.0015(14) -0.0035(13)
C17 0.0207(14) 0.0127(13) 0.0119(11) 0.0023(10) -0.0037(11) 0.0011(12)
F19 0.0425(13) 0.0234(11) 0.0537(13) -0.0189(9) 0.0172(14) -0.0036(12)
O1A 0.080(2) 0.0161(11) 0.0181(10) -0.0036(10) -0.0140(12) 0.0056(16)
O1B 0.0440(17) 0.0180(11) 0.0190(10) -0.0006(8) 0.0040(10) -0.0010(10)
C1C 0.0218(14) 0.0128(12) 0.0170(12) -0.0034(9) -0.0014(12) 0.0052(13)
F1D 0.094(2) 0.0338(14) 0.0367(12) 0.0110(11) -0.0011(13) -0.0252(15)
F1E 0.0210(12) 0.0396(14) 0.097(2) -0.0237(15) -0.0185(14) 0.0017(11)
C1F 0.0253(18) 0.0166(14) 0.0198(14) -0.0011(11) 0.0013(12) -0.0001(12)

loop_
_atom_type_symbol
_atom_type_description
_atom_type_scat_dispersion_real
_atom_type_scat_dispersion_imag
_atom_type_scat_source
C C 0.0033 0.0016 'International Tables Vol C Tables 4.2.6.8 and 6.1.1.4'
H H 0.0000 0.0000 'International Tables Vol C Tables 4.2.6.8 and 6.1.1.4'
Au Au -2.0133 8.8022 'International Tables Vol C Tables 4.2.6.8 and 6.1.1.4'
F F 0.0171 0.0103 'International Tables Vol C Tables 4.2.6.8 and 6.1.1.4'
N N 0.0061 0.0033 'International Tables Vol C Tables 4.2.6.8 and 6.1.1.4'
O O 0.0106 0.0060 'International Tables Vol C Tables 4.2.6.8 and 6.1.1.4'

loop_
_geom_angle_atom_site_label_1
_geom_angle_atom_site_label_2
_geom_angle_atom_site_label_3
_geom_angle
C4 Au1 N1 172.99(11)
C4 Au1 N5 89.54(11)
N5 Au1 N1 97.43(9)
C9 Au1 N1 80.60(10)
C9 Au1 C4 92.39(12)
C9 Au1 N5 174.24(12)
C14 N1 Au1 113.83(18)
C18 N1 Au1 125.79(19)
C18 N1 C14 120.4(2)
Au1 C4 H4A 109.2
Au1 C4 H4B 109.2
H4A C4 H4B 107.9
C17 C4 Au1 112.18(19)
C17 C4 H4A 109.2
C17 C4 H4B 109.2
Au1 N5 H5 117.1
C3 N5 Au1 125.7(2)
C3 N5 H5 117.1
C10 C9 Au1 127.2(2)
C10 C9 C2 119.2(3)
C2 C9 Au1 113.5(2)
C9 C10 H10 119.3
C9 C10 C6 121.5(3)
C6 C10 H10 119.3
C12 C11 H11 120.1
C12 C11 C14 119.8(3)
C14 C11 H11 120.1
C11 C12 H12 120.2
C11 C12 C7 119.6(3)
C7 C12 H12 120.2
N1 C14 C11 120.2(3)
N1 C14 C2 114.5(2)
C11 C14 C2 125.3(3)
N1 C18 H18 119.2
N1 C18 C7 121.6(3)
C7 C18 H18 119.2
C9 C2 C14 117.3(3)
C15 C2 C9 119.7(3)
C15 C2 C14 123.0(2)
C10 C6 C8 120.5(3)
C13 C6 C10 118.3(3)
C13 C6 C8 121.2(3)
C12 C7 C18 118.4(3)
C12 C7 H7 120.8
C18 C7 H7 120.8
C6 C13 H13 119.4
C15 C13 C6 121.2(3)
C15 C13 H13 119.4
C6 C8 H8A 109.5
C6 C8 H8B 109.5
C6 C8 H8C 109.5
H8A C8 H8B 109.5
H8A C8 H8C 109.5
H8B C8 H8C 109.5
C3 O2 C17 117.0(2)
N5 C3 O2 122.6(3)
N5 C3 C16 125.2(3)
O2 C3 C16 112.2(3)
C2 C15 H15 120.0
C13 C15 C2 120.0(3)
C13 C15 H15 120.0
C3 C16 H16A 109.5
C3 C16 H16B 109.5
C3 C16 H16C 109.5
H16A C16 H16B 109.5
H16A C16 H16C 109.5
H16B C16 H16C 109.5
C4 C17 H17A 108.7
C4 C17 H17B 108.7
O2 C17 C4 114.4(2)
O2 C17 H17A 108.7
O2 C17 H17B 108.7
H17A C17 H17B 107.6
O1A C1C C1F 115.0(3)
O1B C1C O1A 130.2(3)
O1B C1C C1F 114.8(3)
F19 C1F C1C 112.9(3)
F19 C1F F1D 105.6(3)
F1D C1F C1C 113.2(3)
F1E C1F F19 106.1(3)
F1E C1F C1C 111.3(3)
F1E C1F F1D 107.4(3)

loop_
_geom_bond_atom_site_label_1
_geom_bond_atom_site_label_2
_geom_bond_distance
Au1 N1 2.126(2)
Au1 C4 2.042(3)
Au1 N5 2.092(3)
Au1 C9 2.019(3)
N1 C14 1.351(3)
N1 C18 1.347(3)
C4 H4A 0.9900
C4 H4B 0.9900
C4 C17 1.510(4)
N5 H5 0.8800
N5 C3 1.284(4)
C9 C10 1.390(4)
C9 C2 1.411(4)
C10 H10 0.9500
C10 C6 1.399(4)
C11 H11 0.9500
C11 C12 1.385(4)
C11 C14 1.394(4)
C12 H12 0.9500
C12 C7 1.386(4)
C14 C2 1.475(4)
C18 H18 0.9500
C18 C7 1.394(4)
C2 C15 1.391(5)
C6 C13 1.394(4)
C6 C8 1.505(4)
C7 H7 0.9500
C13 H13 0.9500
C13 C15 1.390(4)
C8 H8A 0.9800
C8 H8B 0.9800
C8 H8C 0.9800
O2 C3 1.332(3)
O2 C17 1.449(4)
C3 C16 1.504(5)
C15 H15 0.9500
C16 H16A 0.9800
C16 H16B 0.9800
C16 H16C 0.9800
C17 H17A 0.9900
C17 H17B 0.9900
F19 C1F 1.329(4)
O1A C1C 1.238(3)
O1B C1C 1.222(4)
C1C C1F 1.562(4)
F1D C1F 1.332(4)
F1E C1F 1.320(4)

loop_
_geom_torsion_atom_site_label_1
_geom_torsion_atom_site_label_2
_geom_torsion_atom_site_label_3
_geom_torsion_atom_site_label_4
_geom_torsion
Au1 N1 C14 C11 178.4(2)
Au1 N1 C14 C2 -2.9(3)
Au1 N1 C18 C7 179.9(2)
Au1 C4 C17 O2 60.2(3)
Au1 N5 C3 O2 26.5(5)
Au1 N5 C3 C16 -152.2(4)
Au1 C9 C10 C6 178.2(2)
Au1 C9 C2 C14 3.9(4)
Au1 C9 C2 C15 -177.7(3)
N1 C14 C2 C9 -0.5(4)
N1 C14 C2 C15 -178.9(3)
N1 C18 C7 C12 0.7(5)
C9 C10 C6 C13 -1.4(5)
C9 C10 C6 C8 178.3(3)
C9 C2 C15 C13 -0.5(5)
C10 C9 C2 C14 -178.8(3)
C10 C9 C2 C15 -0.4(5)
C10 C6 C13 C15 0.5(5)
C11 C12 C7 C18 -1.0(5)
C11 C14 C2 C9 178.1(3)
C11 C14 C2 C15 -0.3(5)
C12 C11 C14 N1 2.4(5)
C12 C11 C14 C2 -176.1(3)
C14 N1 C18 C7 1.2(5)
C14 C11 C12 C7 -0.5(5)
C14 C2 C15 C13 177.9(3)
C18 N1 C14 C11 -2.8(5)
C18 N1 C14 C2 175.9(3)
C2 C9 C10 C6 1.3(5)
C6 C13 C15 C2 0.4(5)
C8 C6 C13 C15 -179.1(3)
C3 O2 C17 C4 -70.8(4)
C17 O2 C3 N5 21.8(5)
C17 O2 C3 C16 -159.4(3)
O1A C1C C1F F19 132.7(3)
O1A C1C C1F F1D 12.9(5)
O1A C1C C1F F1E -108.2(4)
O1B C1C C1F F19 -46.5(4)
O1B C1C C1F F1D -166.3(3)
O1B C1C C1F F1E 72.6(4)

loop_
_twin_individual_id
_twin_individual_mass_fraction_refined
1 0.5112(6)
2 0.4888(6)
